data_4509907
loop_
_publ_author_name
'Mohapatra, Chandrajeet'
'Chandrasekhar, Vadapalli'

_publ_section_title
;
 Two-Dimensional Homometallic- to a Three Dimensional Heterometallic
 Coordination Polymer: A Metalloligand Approach
;
_journal_issue 2
_journal_name_full 'Crystal Growth &amp; Design'
_journal_page_first 406
_journal_paper_doi 10.1021/cg401698a
_journal_volume 14
_journal_year 2014
_chemical_formula_sum 'C14 H8 Cu N2 O8'
_chemical_formula_weight 395.77
_chemical_name_systematic
;
 ?
;
_space_group_IT_number 14
_symmetry_cell_setting monoclinic
_symmetry_space_group_name_Hall '-P 2ybc'
_symmetry_space_group_name_H-M 'P 1 21/c 1'
_atom_sites_solution_hydrogens geom
_atom_sites_solution_primary direct
_atom_sites_solution_secondary difmap
_audit_creation_method SHELXL-97
_cell_angle_alpha 90.000(5)
_cell_angle_beta 114.069(5)
_cell_angle_gamma 90.000(5)
_cell_formula_units_Z 2
_cell_length_a 12.460(5)
_cell_length_b 9.968(5)
_cell_length_c 14.021(5)
_cell_measurement_temperature 293(2)
_cell_volume 1590.0(12)
_computing_cell_refinement 'Bruker SMART'
_computing_data_collection 'Bruker SMART'
_computing_data_reduction 'Bruker SAINT'
_computing_molecular_graphics 'Bruker SHELXTL'
_computing_publication_material 'Bruker SHELXTL'
_computing_structure_refinement 'SHELXL-97 (Sheldrick, 1997)'
_computing_structure_solution 'SHELXS-97 (Sheldrick, 1990)'
_diffrn_ambient_temperature 293(2)
_diffrn_measured_fraction_theta_full 0.984
_diffrn_measured_fraction_theta_max 0.984
_diffrn_radiation_monochromator graphite
_diffrn_radiation_source 'fine-focus sealed tube'
_diffrn_radiation_type MoK\a
_diffrn_radiation_wavelength 0.71069
_diffrn_reflns_av_R_equivalents 0.0503
_diffrn_reflns_av_sigmaI/netI 0.0577
_diffrn_reflns_limit_h_max 10
_diffrn_reflns_limit_h_min -14
_diffrn_reflns_limit_k_max 11
_diffrn_reflns_limit_k_min -11
_diffrn_reflns_limit_l_max 16
_diffrn_reflns_limit_l_min -14
_diffrn_reflns_number 7981
_diffrn_reflns_theta_full 25.02
_diffrn_reflns_theta_max 25.02
_diffrn_reflns_theta_min 4.09
_exptl_absorpt_coefficient_mu 0.710
_exptl_absorpt_correction_T_max 1
_exptl_absorpt_correction_T_min 0.530992
_exptl_absorpt_correction_type empirical
_exptl_crystal_colour blue
_exptl_crystal_density_diffrn 0.827
_exptl_crystal_density_method 'not measured'
_exptl_crystal_description block
_exptl_crystal_F_000 398
_exptl_crystal_size_max 0.15
_exptl_crystal_size_mid 0.11
_exptl_crystal_size_min 0.07
_platon_squeeze_details
;
;
_refine_diff_density_max 2.109
_refine_diff_density_min -0.630
_refine_diff_density_rms 0.121
_refine_ls_extinction_method none
_refine_ls_goodness_of_fit_ref 1.151
_refine_ls_hydrogen_treatment mixed
_refine_ls_matrix_type full
_refine_ls_number_parameters 109
_refine_ls_number_reflns 2758
_refine_ls_number_restraints 54
_refine_ls_restrained_S_all 1.148
_refine_ls_R_factor_all 0.0853
_refine_ls_R_factor_gt 0.0722
_refine_ls_shift/su_max 0.000
_refine_ls_shift/su_mean 0.000
_refine_ls_structure_factor_coef Fsqd
_refine_ls_weighting_details 'calc w=1/[\s^2^(Fo^2^)+(0.1568P)^2^+0.0000P] where P=(Fo^2^+2Fc^2^)/3'
_refine_ls_weighting_scheme calc
_refine_ls_wR_factor_gt 0.2320
_refine_ls_wR_factor_ref 0.2445
_reflns_number_gt 2042
_reflns_number_total 2758
_reflns_threshold_expression >2sigma(I)
_cod_data_source_file cg401698a_si_002.cif
_cod_data_source_block Compound1
_cod_depositor_comments
;
The following automatic conversions were performed:

'_symmetry_cell_setting' value 'Monoclinic' changed to 'monoclinic'
according to
/usr/data/users/saulius/automatic-downloads/current/ACS/lib/dictionaries/cif_core.dic
dictionary named 'cif_core.dic' version 2.4.2 from 2011-04-26.

Automatic conversion script
Id: cif_fix_values 2281 2013-09-26 08:29:07Z andrius 
;
_cod_original_sg_symbol_H-M 'P2(1)/c  '
_cod_database_code 4509907

loop_
_symmetry_equiv_pos_as_xyz
'x, y, z'
'-x, y+1/2, -z+1/2'
'-x, -y, -z'
'x, -y-1/2, z-1/2'

loop_
_atom_site_label
_atom_site_type_symbol
_atom_site_fract_x
_atom_site_fract_y
_atom_site_fract_z
_atom_site_U_iso_or_equiv
_atom_site_adp_type
_atom_site_occupancy
_atom_site_symmetry_multiplicity
_atom_site_calc_flag
_atom_site_refinement_flags
_atom_site_disorder_assembly
_atom_site_disorder_group
Cu1 Cu 0.5000 1.0000 0.5000 0.0221(3) Uani 1 2 d S . .
O1 O 0.3396(3) 0.9410(3) 0.4709(2) 0.0257(7) Uani 1 1 d U . .
O2 O 0.1992(3) 0.8070(4) 0.3663(3) 0.0413(7) Uani 1 1 d . . .
O3 O 0.5722(3) 0.7057(4) 0.1054(3) 0.0413(7) Uani 1 1 d U A .
N1 N 0.4737(3) 0.8974(4) 0.3713(3) 0.0250(8) Uani 1 1 d U . .
C1 C 0.2947(4) 0.8640(5) 0.3954(4) 0.0312(11) Uani 1 1 d U . .
C2 C 0.3685(4) 0.8355(5) 0.3337(4) 0.0294(11) Uani 1 1 d U . .
C3 C 0.3335(4) 0.7537(5) 0.2474(4) 0.0332(11) Uani 1 1 d . . .
H3 H 0.2610 0.7108 0.2238 0.040 Uiso 1 1 calc R . .
C4 C 0.4057(4) 0.7353(5) 0.1962(4) 0.0316(11) Uani 1 1 d U . .
H4A H 0.3815 0.6820 0.1366 0.038 Uiso 1 1 calc R . .
C5 C 0.5165(4) 0.7977(5) 0.2346(4) 0.0342(11) Uani 1 1 d U A .
C6 C 0.5452(4) 0.8785(5) 0.3218(4) 0.0285(10) Uani 1 1 d U . .
H6 H 0.6175 0.9220 0.3475 0.034 Uiso 1 1 calc R . .
C7 C 0.5995(5) 0.7825(6) 0.1804(5) 0.0450(14) Uani 1 1 d U . .
O4A O 0.6836(5) 0.8813(7) 0.2043(5) 0.0285(14) Uiso 0.53 1 d P A 1
H4A1 H 0.7254 0.8672 0.1728 0.043 Uiso 0.53 1 calc PR A 1
O4 O 0.6996(7) 0.8187(9) 0.2302(6) 0.0363(18) Uiso 0.47 1 d P A 2
H4 H 0.7407 0.7534 0.2575 0.054 Uiso 0.47 1 calc PR A 2

loop_
_atom_site_aniso_label
_atom_site_aniso_U_11
_atom_site_aniso_U_22
_atom_site_aniso_U_33
_atom_site_aniso_U_23
_atom_site_aniso_U_13
_atom_site_aniso_U_12
Cu1 0.0221(5) 0.0319(5) 0.0156(5) -0.0039(3) 0.0110(3) -0.0013(3)
O1 0.0263(10) 0.0266(10) 0.0244(10) -0.0005(8) 0.0107(8) 0.0001(8)
O2 0.0410(15) 0.0499(16) 0.0404(15) -0.0171(12) 0.0242(12) -0.0114(12)
O3 0.0410(15) 0.0499(16) 0.0404(15) -0.0171(12) 0.0242(12) -0.0114(12)
N1 0.0255(11) 0.0257(11) 0.0239(11) 0.0000(8) 0.0101(8) 0.0002(8)
C1 0.0308(13) 0.0316(13) 0.0311(13) -0.0007(9) 0.0126(9) -0.0001(9)
C2 0.0298(13) 0.0303(13) 0.0294(13) -0.0004(9) 0.0134(9) -0.0003(9)
C3 0.033(3) 0.036(3) 0.028(2) -0.010(2) 0.009(2) -0.004(2)
C4 0.0317(14) 0.0328(14) 0.0316(14) -0.0018(9) 0.0143(9) 0.0004(9)
C5 0.0338(14) 0.0346(14) 0.0332(14) -0.0014(9) 0.0127(9) 0.0005(9)
C6 0.0285(13) 0.0302(13) 0.0280(13) -0.0016(9) 0.0126(9) 0.0006(9)
C7 0.0446(16) 0.0462(16) 0.0443(16) -0.0031(9) 0.0182(10) 0.0005(9)

loop_
_atom_type_symbol
_atom_type_description
_atom_type_scat_dispersion_real
_atom_type_scat_dispersion_imag
_atom_type_scat_source
C C 0.0033 0.0016 'International Tables Vol C Tables 4.2.6.8 and 6.1.1.4'
H H 0.0000 0.0000 'International Tables Vol C Tables 4.2.6.8 and 6.1.1.4'
N N 0.0061 0.0033 'International Tables Vol C Tables 4.2.6.8 and 6.1.1.4'
O O 0.0106 0.0060 'International Tables Vol C Tables 4.2.6.8 and 6.1.1.4'
Cu Cu 0.3201 1.2651 'International Tables Vol C Tables 4.2.6.8 and 6.1.1.4'

loop_
_geom_angle_atom_site_label_1
_geom_angle_atom_site_label_2
_geom_angle_atom_site_label_3
_geom_angle
_geom_angle_site_symmetry_1
_geom_angle_site_symmetry_3
O1 Cu1 O1 180.0 . 3_676
O1 Cu1 N1 83.10(14) . .
O1 Cu1 N1 96.90(14) 3_676 .
O1 Cu1 N1 96.90(14) . 3_676
O1 Cu1 N1 83.10(14) 3_676 3_676
N1 Cu1 N1 179.998(2) . 3_676
C1 O1 Cu1 115.4(3) . .
C2 N1 C6 118.5(4) . .
C2 N1 Cu1 111.5(3) . .
C6 N1 Cu1 130.0(3) . .
O2 C1 O1 127.4(4) . .
O2 C1 C2 116.9(4) . .
O1 C1 C2 115.7(4) . .
N1 C2 C3 121.7(4) . .
N1 C2 C1 114.1(4) . .
C3 C2 C1 124.2(4) . .
C4 C3 C2 120.0(5) . .
C3 C4 C5 119.4(4) . .
C6 C5 C4 117.2(5) . .
C6 C5 C7 121.1(5) . .
C4 C5 C7 121.7(4) . .
N1 C6 C5 123.3(4) . .
O4 C7 O3 122.7(6) . .
O4 C7 O4A 31.0(4) . .
O3 C7 O4A 124.8(5) . .
O4 C7 C5 115.6(6) . .
O3 C7 C5 118.8(5) . .
O4A C7 C5 114.3(5) . .

loop_
_geom_bond_atom_site_label_1
_geom_bond_atom_site_label_2
_geom_bond_distance
_geom_bond_site_symmetry_2
Cu1 O1 1.960(3) .
Cu1 O1 1.960(3) 3_676
Cu1 N1 1.981(4) .
Cu1 N1 1.981(4) 3_676
O1 C1 1.241(6) .
O2 C1 1.229(6) .
O3 C7 1.231(7) .
N1 C2 1.347(6) .
N1 C6 1.348(6) .
C1 C2 1.524(7) .
C2 C3 1.374(6) .
C3 C4 1.373(7) .
C4 C5 1.405(7) .
C5 C6 1.384(7) .
C5 C7 1.521(8) .
C7 O4 1.210(9) .
C7 O4A 1.377(8) .

loop_
_platon_squeeze_void_nr
_platon_squeeze_void_average_x
_platon_squeeze_void_average_y
_platon_squeeze_void_average_z
_platon_squeeze_void_volume
_platon_squeeze_void_count_electrons
_platon_squeeze_void_content
1 -0.002 -0.037 -0.003 960 681 ' '
